data_4037531
loop_
_publ_author_name
'Vaishanv, Narendra Kumar'
'Gupta, Ashis Kumar'
'Kant, Ruchir'
'Mohanan, Kishor'

_publ_section_title
;
 Fluoride-Mediated \a-Selective 1,6-Conjugate Addition of Allenic Esters
 to p-Quinone Methides.
;
_journal_issue 15
_journal_name_full 'The Journal of organic chemistry'
_journal_page_first 8759
_journal_page_last 8767
_journal_paper_doi 10.1021/acs.joc.8b01074
_journal_volume 83
_journal_year 2018
_chemical_compound_source 'see text'
_chemical_formula_moiety 'C28 H33 N O4'
_chemical_formula_sum 'C28 H33 N O4'
_chemical_formula_weight 447.55
_space_group_IT_number 14
_space_group_name_Hall '-P 2yn'
_space_group_name_H-M_alt 'P 1 21/n 1'
_symmetry_cell_setting monoclinic
_symmetry_Int_Tables_number 14
_symmetry_space_group_name_Hall '-P 2yn'
_symmetry_space_group_name_H-M 'P 1 21/n 1'
_atom_sites_solution_hydrogens geom
_atom_sites_solution_primary direct
_atom_sites_solution_secondary difmap
_cell_angle_alpha 90
_cell_angle_beta 90.036(8)
_cell_angle_gamma 90
_cell_formula_units_Z 4
_cell_length_a 9.761(3)
_cell_length_b 16.583(5)
_cell_length_c 15.105(6)
_cell_measurement_reflns_used 2861
_cell_measurement_temperature 293(2)
_cell_measurement_theta_max 25.4
_cell_measurement_theta_min 3.2
_cell_volume 2445.0(14)
_computing_cell_refinement
;
CrystalClear-SM Expert 2.1 b24 (Rigaku, 2012)
;
_computing_data_collection
;
CrystalClear-SM Expert 2.1 b24 (Rigaku, 2012)
;
_computing_data_reduction
;
CrystalClear-SM Expert 2.1 b24 (Rigaku, 2012)
;
_computing_molecular_graphics 'SHELXTL (Bruker, 1997)'
_computing_publication_material 'PLATON (Spek, 2003)'
_computing_structure_refinement 'SHELXL-97 (Sheldrick, 1997)'
_computing_structure_solution 'SHELXS-97 (Sheldrick, 1990)'
_diffrn_ambient_temperature 293(2)
_diffrn_detector CCD
_diffrn_detector_area_resol_mean 28.5714
_diffrn_measured_fraction_theta_full 0.982
_diffrn_measured_fraction_theta_max 0.982
_diffrn_measurement_device
;
AFC12 (Right): Kappa 3 circle
;
_diffrn_measurement_device_type
;
Rigaku Saturn724+ (4x4 bin mode)
;
_diffrn_measurement_method 'profile data from \w-scans'
_diffrn_measurement_specimen_support Fiber
_diffrn_radiation_monochromator Confocal
_diffrn_radiation_type 'Mo K\a'
_diffrn_radiation_wavelength 0.71075
_diffrn_reflns_av_R_equivalents 0.0594
_diffrn_reflns_av_sigmaI/netI 0.0573
_diffrn_reflns_limit_h_max 11
_diffrn_reflns_limit_h_min -10
_diffrn_reflns_limit_k_max 19
_diffrn_reflns_limit_k_min -19
_diffrn_reflns_limit_l_max 18
_diffrn_reflns_limit_l_min -15
_diffrn_reflns_number 15662
_diffrn_reflns_theta_full 25.36
_diffrn_reflns_theta_max 25.36
_diffrn_reflns_theta_min 3.22
_diffrn_source MicroMax003_Mo
_diffrn_source_current 0.6
_diffrn_source_power 0.0
_diffrn_source_voltage 50.0
_exptl_absorpt_coefficient_mu 0.081
_exptl_absorpt_correction_T_max 0.989
_exptl_absorpt_correction_T_min 0.983
_exptl_absorpt_correction_type multi-scan
_exptl_absorpt_process_details 'REQAB (Rigaku, 1998)'
_exptl_crystal_colour Colorless
_exptl_crystal_density_diffrn 1.216
_exptl_crystal_density_method 'Not Measured'
_exptl_crystal_description Block
_exptl_crystal_F_000 960
_exptl_crystal_size_max 0.220
_exptl_crystal_size_mid 0.180
_exptl_crystal_size_min 0.140
_refine_diff_density_max 0.191
_refine_diff_density_min -0.182
_refine_diff_density_rms 0.038
_refine_ls_extinction_method none
_refine_ls_goodness_of_fit_ref 1.029
_refine_ls_hydrogen_treatment mixed
_refine_ls_matrix_type full
_refine_ls_number_parameters 313
_refine_ls_number_reflns 4406
_refine_ls_number_restraints 0
_refine_ls_restrained_S_all 1.029
_refine_ls_R_factor_all 0.0824
_refine_ls_R_factor_gt 0.0497
_refine_ls_shift/su_max 0.000
_refine_ls_shift/su_mean 0.000
_refine_ls_structure_factor_coef Fsqd
_refine_ls_weighting_details 'calc w=1/[\s^2^(Fo^2^)+(0.0614P)^2^+0.0000P] where P=(Fo^2^+2Fc^2^)/3'
_refine_ls_weighting_scheme calc
_refine_ls_wR_factor_gt 0.1207
_refine_ls_wR_factor_ref 0.1321
_reflns_number_gt 2863
_reflns_number_total 4406
_reflns_threshold_expression >2sigma(I)
_cod_data_source_file jo8b01074_si_003.cif
_cod_data_source_block shelxl
_cod_depositor_comments
;
The following automatic conversions were performed:

data item '_exptl_absorpt_correction_type' value 'Multi-scan' was
changed to 'multi-scan' in accordance with the
/home/saulius/struct/COD-crude-data/automatic-downloads/DataCite-retrospective/ACS/depositions/lib/dictionaries/cif_core.dic
dictionary named 'cif_core.dic' version 2.4.2 last updated on
2011-04-26.

data item '_symmetry_cell_setting' value 'Monoclinic' was changed to
'monoclinic' in accordance with the
/home/saulius/struct/COD-crude-data/automatic-downloads/DataCite-retrospective/ACS/depositions/lib/dictionaries/cif_core.dic
dictionary named 'cif_core.dic' version 2.4.2 last updated on
2011-04-26.

Automatic conversion script
Id: cif_fix_values 6909 2019-04-08 15:41:33Z antanas 
;
_cod_original_sg_symbol_H-M 'P 21/n'
_cod_database_code 4037531

loop_
_symmetry_equiv_pos_site_id
_symmetry_equiv_pos_as_xyz
1 x,y,z
2 1/2-x,1/2+y,1/2-z
3 -x,-y,-z
4 1/2+x,1/2-y,1/2+z

loop_
_atom_site_aniso_label
_atom_site_aniso_U_11
_atom_site_aniso_U_22
_atom_site_aniso_U_33
_atom_site_aniso_U_23
_atom_site_aniso_U_13
_atom_site_aniso_U_12
O1 0.0636(11) 0.0679(11) 0.0463(10) -0.0023(8) -0.0068(8) -0.0309(8)
O2 0.0714(12) 0.1018(14) 0.0353(11) 0.0001(9) -0.0060(8) -0.0349(10)
O3 0.0406(9) 0.0588(10) 0.0527(11) -0.0002(8) -0.0011(7) 0.0126(7)
O4 0.0433(9) 0.0751(11) 0.0396(9) -0.0171(8) -0.0005(7) -0.0136(7)
N1 0.0434(10) 0.0444(10) 0.0351(10) 0.0074(8) -0.0007(8) 0.0046(8)
C1 0.0623(17) 0.0681(17) 0.081(2) 0.0093(15) -0.0146(15) -0.0227(13)
C2 0.081(2) 0.087(2) 0.0606(19) -0.0113(15) -0.0139(15) -0.0419(16)
C3 0.0443(13) 0.0527(13) 0.0360(13) -0.0032(11) -0.0005(10) -0.0077(10)
C4 0.0368(11) 0.0397(12) 0.0341(12) -0.0029(9) -0.0012(9) 0.0007(9)
C5 0.0357(11) 0.0440(12) 0.0402(14) 0.0003(10) -0.0023(9) -0.0046(9)
C6 0.0579(16) 0.0602(17) 0.0411(15) 0.0057(13) -0.0035(12) -0.0130(13)
C7 0.0338(11) 0.0392(11) 0.0285(11) -0.0024(9) -0.0032(8) -0.0023(8)
C8 0.0331(11) 0.0409(12) 0.0368(12) -0.0030(10) -0.0056(9) -0.0003(9)
C9 0.0352(11) 0.0392(12) 0.0316(11) -0.0027(9) -0.0015(9) -0.0031(9)
C10 0.0462(13) 0.0545(14) 0.0376(13) -0.0008(11) 0.0036(10) -0.0053(11)
C11 0.0440(13) 0.0591(14) 0.0438(14) -0.0113(11) 0.0058(10) 0.0024(11)
C12 0.0522(14) 0.0476(13) 0.0536(16) -0.0115(12) 0.0000(11) 0.0099(11)
C13 0.0485(13) 0.0422(12) 0.0401(13) 0.0001(10) -0.0047(10) 0.0024(10)
C14 0.0320(10) 0.0376(11) 0.0322(11) -0.0060(9) -0.0030(8) -0.0025(9)
C15 0.0331(10) 0.0371(11) 0.0289(11) 0.0009(9) -0.0033(8) 0.0001(8)
C16 0.0294(10) 0.0395(11) 0.0369(12) -0.0005(9) -0.0006(8) 0.0008(8)
C17 0.0357(11) 0.0400(11) 0.0314(12) 0.0001(9) 0.0026(8) -0.0023(9)
C18 0.0338(11) 0.0429(12) 0.0331(12) -0.0005(9) -0.0043(9) -0.0082(9)
C19 0.0321(10) 0.0399(11) 0.0334(12) 0.0029(9) -0.0012(8) -0.0029(8)
C20 0.0343(11) 0.0405(12) 0.0320(12) -0.0020(9) 0.0012(8) 0.0012(9)
C21 0.0433(12) 0.0480(13) 0.0357(12) -0.0106(10) 0.0063(9) -0.0036(10)
C22 0.0427(13) 0.0839(18) 0.0699(18) -0.0307(15) 0.0120(12) 0.0039(12)
C23 0.0675(16) 0.0519(15) 0.0543(16) -0.0142(12) 0.0054(12) -0.0046(12)
C24 0.0733(17) 0.0716(17) 0.0418(15) -0.0023(13) 0.0176(12) -0.0077(13)
C25 0.0302(11) 0.0523(13) 0.0483(14) 0.0000(10) -0.0016(9) -0.0001(9)
C26 0.0427(13) 0.0608(15) 0.0561(16) -0.0017(12) 0.0042(11) -0.0118(11)
C27 0.0452(15) 0.089(2) 0.080(2) 0.0273(16) -0.0172(13) 0.0011(13)
C28 0.0381(13) 0.0705(17) 0.088(2) -0.0184(15) 0.0120(12) 0.0018(12)

loop_
_atom_site_label
_atom_site_type_symbol
_atom_site_thermal_displace_type
_atom_site_fract_x
_atom_site_fract_y
_atom_site_fract_z
_atom_site_occupancy
_atom_site_U_iso_or_equiv
_atom_site_calc_flag
_atom_site_refinement_flags
O1 O Uani -0.32943(16) -0.06853(10) 0.27841(10) 1.000 0.0593(6) . .
O2 O Uani -0.24897(18) -0.00299(11) 0.15948(11) 1.000 0.0695(7) . .
O3 O Uani -0.20948(15) 0.18732(9) 0.21263(10) 1.000 0.0507(6) . .
O4 O Uani 0.26701(14) 0.24669(9) 0.51931(10) 1.000 0.0527(6) . .
N1 N Uani -0.04490(17) 0.14153(10) 0.11626(11) 1.000 0.0410(6) . .
C1 C Uani -0.5277(3) -0.15106(16) 0.27962(19) 1.000 0.0705(10) . .
C2 C Uani -0.4253(3) -0.11172(18) 0.22180(18) 1.000 0.0762(11) . .
C3 C Uani -0.2457(2) -0.01655(13) 0.23739(15) 1.000 0.0443(8) . .
C4 C Uani -0.1493(2) 0.02445(12) 0.29920(14) 1.000 0.0369(7) . .
C5 C Uani -0.1566(2) 0.00896(12) 0.38386(15) 1.000 0.0400(7) . .
C6 C Uani -0.1675(3) -0.00579(17) 0.46763(17) 1.000 0.0531(9) . .
C7 C Uani -0.04388(19) 0.08063(11) 0.25681(13) 1.000 0.0338(6) . .
C8 C Uani -0.1143(2) 0.14283(12) 0.19436(14) 1.000 0.0369(7) . .
C9 C Uani 0.04712(19) 0.07699(11) 0.11132(13) 1.000 0.0353(7) . .
C10 C Uani 0.1265(2) 0.05264(13) 0.04052(15) 1.000 0.0461(8) . .
C11 C Uani 0.2072(2) -0.01474(14) 0.05098(16) 1.000 0.0490(8) . .
C12 C Uani 0.2078(2) -0.05678(14) 0.12962(16) 1.000 0.0511(8) . .
C13 C Uani 0.1275(2) -0.03162(12) 0.20128(15) 1.000 0.0436(7) . .
C14 C Uani 0.04827(19) 0.03660(11) 0.19124(13) 1.000 0.0339(6) . .
C15 C Uani 0.03987(19) 0.12817(11) 0.32613(13) 1.000 0.0330(6) . .
C16 C Uani -0.02641(19) 0.17255(11) 0.39122(13) 1.000 0.0353(6) . .
C17 C Uani 0.0439(2) 0.21324(11) 0.45772(13) 1.000 0.0357(7) . .
C18 C Uani 0.18804(19) 0.20979(12) 0.45533(13) 1.000 0.0366(7) . .
C19 C Uani 0.26031(19) 0.16869(12) 0.38838(13) 1.000 0.0351(6) . .
C20 C Uani 0.18156(19) 0.12830(11) 0.32499(13) 1.000 0.0356(7) . .
C21 C Uani -0.0342(2) 0.25520(12) 0.53343(14) 1.000 0.0423(7) . .
C22 C Uani -0.1891(2) 0.25250(17) 0.51845(18) 1.000 0.0655(10) . .
C23 C Uani 0.0054(3) 0.34508(14) 0.54186(17) 1.000 0.0579(9) . .
C24 C Uani -0.0078(3) 0.20924(15) 0.62053(16) 1.000 0.0622(9) . .
C25 C Uani 0.4178(2) 0.16490(13) 0.38481(15) 1.000 0.0436(7) . .
C26 C Uani 0.4783(2) 0.24997(14) 0.37494(16) 1.000 0.0532(8) . .
C27 C Uani 0.4750(2) 0.12349(17) 0.46799(19) 1.000 0.0714(11) . .
C28 C Uani 0.4680(2) 0.11614(15) 0.30543(19) 1.000 0.0655(10) . .
H1AA H Uiso -0.05630 0.17640 0.07470 1.000 0.0490 . R
H1A H Uiso -0.57740 -0.11060 0.31190 1.000 0.1060 calc R
H1B H Uiso -0.48200 -0.18630 0.32050 1.000 0.1060 calc R
H1C H Uiso -0.59030 -0.18180 0.24400 1.000 0.1060 calc R
H2A H Uiso -0.37710 -0.15190 0.18700 1.000 0.0910 calc R
H2B H Uiso -0.47020 -0.07450 0.18160 1.000 0.0910 calc R
H4 H Uiso 0.22110 0.25340 0.56410 1.000 0.0790 . R
H6A H Uiso -0.112(3) -0.0500(17) 0.4927(18) 1.000 0.080(9) . .
H6B H Uiso -0.225(3) 0.0293(17) 0.508(2) 1.000 0.092(10) . .
H10 H Uiso 0.12540 0.08090 -0.01260 1.000 0.0550 calc R
H11 H Uiso 0.26200 -0.03210 0.00440 1.000 0.0590 calc R
H12 H Uiso 0.26240 -0.10250 0.13520 1.000 0.0610 calc R
H13 H Uiso 0.12760 -0.06020 0.25430 1.000 0.0520 calc R
H16 H Uiso -0.12160 0.17520 0.39030 1.000 0.0420 calc R
H20 H Uiso 0.22630 0.10030 0.28020 1.000 0.0430 calc R
H22A H Uiso -0.21860 0.19740 0.51450 1.000 0.0980 calc R
H22B H Uiso -0.21120 0.28010 0.46440 1.000 0.0980 calc R
H22C H Uiso -0.23480 0.27840 0.56700 1.000 0.0980 calc R
H23A H Uiso -0.05330 0.37070 0.58430 1.000 0.0870 calc R
H23B H Uiso -0.00480 0.37100 0.48540 1.000 0.0870 calc R
H23C H Uiso 0.09890 0.34930 0.56110 1.000 0.0870 calc R
H24A H Uiso -0.02710 0.15300 0.61200 1.000 0.0930 calc R
H24B H Uiso -0.06620 0.23030 0.66610 1.000 0.0930 calc R
H24C H Uiso 0.08620 0.21580 0.63770 1.000 0.0930 calc R
H26A H Uiso 0.43800 0.27600 0.32450 1.000 0.0800 calc R
H26B H Uiso 0.57560 0.24620 0.36680 1.000 0.0800 calc R
H26C H Uiso 0.45900 0.28080 0.42730 1.000 0.0800 calc R
H27A H Uiso 0.57300 0.12000 0.46370 1.000 0.1070 calc R
H27B H Uiso 0.43710 0.07030 0.47280 1.000 0.1070 calc R
H27C H Uiso 0.45080 0.15440 0.51940 1.000 0.1070 calc R
H28A H Uiso 0.44100 0.06080 0.31230 1.000 0.0980 calc R
H28B H Uiso 0.56610 0.11940 0.30200 1.000 0.0980 calc R
H28C H Uiso 0.42850 0.13760 0.25220 1.000 0.0980 calc R

loop_
_atom_type_symbol
_atom_type_description
_atom_type_scat_dispersion_real
_atom_type_scat_dispersion_imag
_atom_type_scat_source
O O 0.0106 0.0060 'International Tables Vol C Tables 4.2.6.8 and 6.1.1.4'
N N 0.0061 0.0033 'International Tables Vol C Tables 4.2.6.8 and 6.1.1.4'
H H 0.0000 0.0000 'International Tables Vol C Tables 4.2.6.8 and 6.1.1.4'
C C 0.0033 0.0016 'International Tables Vol C Tables 4.2.6.8 and 6.1.1.4'

loop_
_geom_angle_atom_site_label_1
_geom_angle_atom_site_label_2
_geom_angle_atom_site_label_3
_geom_angle
_geom_angle_publ_flag
C2 O1 C3 115.91(18) yes
C18 O4 H4 109.00 no
C8 N1 C9 112.23(16) yes
C8 N1 H1AA 124.00 no
C9 N1 H1AA 124.00 no
O1 C2 C1 107.7(2) yes
O2 C3 C4 123.1(2) yes
O1 C3 O2 124.0(2) yes
O1 C3 C4 112.90(18) yes
C3 C4 C5 119.28(19) no
C3 C4 C7 116.15(18) no
C5 C4 C7 124.54(18) no
C4 C5 C6 178.4(2) no
C4 C7 C15 112.53(16) no
C8 C7 C14 100.61(15) no
C14 C7 C15 111.88(15) no
C4 C7 C14 112.20(15) no
C8 C7 C15 107.81(15) no
C4 C7 C8 111.12(15) no
O3 C8 N1 125.88(19) yes
O3 C8 C7 126.89(19) yes
N1 C8 C7 107.15(16) yes
N1 C9 C14 109.23(17) yes
N1 C9 C10 128.70(18) yes
C10 C9 C14 122.07(18) no
C9 C10 C11 118.0(2) no
C10 C11 C12 120.8(2) no
C11 C12 C13 120.9(2) no
C12 C13 C14 118.3(2) no
C9 C14 C13 119.90(18) no
C7 C14 C9 109.34(16) no
C7 C14 C13 130.74(18) no
C7 C15 C16 120.27(16) no
C7 C15 C20 121.41(17) no
C16 C15 C20 118.32(17) no
C15 C16 C17 122.59(17) no
C18 C17 C21 122.14(17) no
C16 C17 C18 117.01(17) no
C16 C17 C21 120.73(17) no
O4 C18 C17 121.46(17) yes
O4 C18 C19 115.96(16) yes
C17 C18 C19 122.58(18) no
C18 C19 C20 116.61(17) no
C20 C19 C25 120.33(17) no
C18 C19 C25 123.04(17) no
C15 C20 C19 122.78(18) no
C17 C21 C23 111.90(17) no
C22 C21 C24 106.05(19) no
C17 C21 C24 109.12(17) no
C22 C21 C23 106.72(19) no
C17 C21 C22 111.50(18) no
C23 C21 C24 111.40(19) no
C19 C25 C28 111.72(17) no
C26 C25 C28 106.64(18) no
C27 C25 C28 106.78(19) no
C26 C25 C27 110.50(18) no
C19 C25 C26 110.47(17) no
C19 C25 C27 110.61(17) no
C2 C1 H1A 109.00 no
C2 C1 H1B 110.00 no
C2 C1 H1C 109.00 no
H1A C1 H1B 109.00 no
H1A C1 H1C 109.00 no
H1B C1 H1C 109.00 no
O1 C2 H2A 110.00 no
O1 C2 H2B 110.00 no
C1 C2 H2A 110.00 no
C1 C2 H2B 110.00 no
H2A C2 H2B 108.00 no
C5 C6 H6A 118.1(16) no
C5 C6 H6B 121.8(17) no
H6A C6 H6B 120(2) no
C9 C10 H10 121.00 no
C11 C10 H10 121.00 no
C10 C11 H11 120.00 no
C12 C11 H11 120.00 no
C11 C12 H12 120.00 no
C13 C12 H12 120.00 no
C12 C13 H13 121.00 no
C14 C13 H13 121.00 no
C15 C16 H16 119.00 no
C17 C16 H16 119.00 no
C15 C20 H20 119.00 no
C19 C20 H20 119.00 no
C21 C22 H22A 109.00 no
C21 C22 H22B 109.00 no
C21 C22 H22C 109.00 no
H22A C22 H22B 109.00 no
H22A C22 H22C 110.00 no
H22B C22 H22C 109.00 no
C21 C23 H23A 109.00 no
C21 C23 H23B 109.00 no
C21 C23 H23C 109.00 no
H23A C23 H23B 109.00 no
H23A C23 H23C 109.00 no
H23B C23 H23C 110.00 no
C21 C24 H24A 109.00 no
C21 C24 H24B 109.00 no
C21 C24 H24C 110.00 no
H24A C24 H24B 109.00 no
H24A C24 H24C 110.00 no
H24B C24 H24C 109.00 no
C25 C26 H26A 109.00 no
C25 C26 H26B 109.00 no
C25 C26 H26C 109.00 no
H26A C26 H26B 109.00 no
H26A C26 H26C 109.00 no
H26B C26 H26C 110.00 no
C25 C27 H27A 109.00 no
C25 C27 H27B 109.00 no
C25 C27 H27C 109.00 no
H27A C27 H27B 110.00 no
H27A C27 H27C 109.00 no
H27B C27 H27C 110.00 no
C25 C28 H28A 109.00 no
C25 C28 H28B 109.00 no
C25 C28 H28C 109.00 no
H28A C28 H28B 109.00 no
H28A C28 H28C 110.00 no
H28B C28 H28C 110.00 no

loop_
_geom_bond_atom_site_label_1
_geom_bond_atom_site_label_2
_geom_bond_distance
_geom_bond_publ_flag
O1 C2 1.456(3) yes
O1 C3 1.340(3) yes
O2 C3 1.199(3) yes
O3 C8 1.218(3) yes
O4 C18 1.379(2) yes
O4 H4 0.8200 no
N1 C9 1.399(3) yes
N1 C8 1.361(3) yes
N1 H1AA 0.8600 no
C1 C2 1.479(4) no
C3 C4 1.489(3) no
C4 C5 1.306(3) no
C4 C7 1.529(3) no
C5 C6 1.293(3) no
C7 C8 1.557(3) no
C7 C15 1.544(3) no
C7 C14 1.525(3) no
C9 C14 1.381(3) no
C9 C10 1.381(3) no
C10 C11 1.376(3) no
C11 C12 1.377(3) no
C12 C13 1.400(3) no
C13 C14 1.379(3) no
C15 C16 1.388(3) no
C15 C20 1.383(3) no
C16 C17 1.391(3) no
C17 C18 1.409(3) no
C17 C21 1.541(3) no
C18 C19 1.409(3) no
C19 C20 1.398(3) no
C19 C25 1.540(3) no
C21 C23 1.545(3) no
C21 C24 1.542(3) no
C21 C22 1.529(3) no
C25 C28 1.527(4) no
C25 C26 1.537(3) no
C25 C27 1.537(4) no
C1 H1A 0.9600 no
C1 H1B 0.9600 no
C1 H1C 0.9600 no
C2 H2A 0.9700 no
C2 H2B 0.9700 no
C6 H6A 0.99(3) no
C6 H6B 1.01(3) no
C10 H10 0.9300 no
C11 H11 0.9300 no
C12 H12 0.9300 no
C13 H13 0.9300 no
C16 H16 0.9300 no
C20 H20 0.9300 no
C22 H22A 0.9600 no
C22 H22B 0.9600 no
C22 H22C 0.9600 no
C23 H23A 0.9600 no
C23 H23B 0.9600 no
C23 H23C 0.9600 no
C24 H24A 0.9600 no
C24 H24B 0.9600 no
C24 H24C 0.9600 no
C26 H26A 0.9600 no
C26 H26B 0.9600 no
C26 H26C 0.9600 no
C27 H27A 0.9600 no
C27 H27B 0.9600 no
C27 H27C 0.9600 no
C28 H28A 0.9600 no
C28 H28B 0.9600 no
C28 H28C 0.9600 no

loop_
_geom_contact_atom_site_label_1
_geom_contact_atom_site_label_2
_geom_contact_distance
_geom_contact_site_symmetry_2
_geom_contact_publ_flag
O2 N1 3.184(3) . no
O2 C8 2.802(3) . no
O2 C9 3.263(3) . no
O2 C14 3.013(3) . no
O2 C11 3.219(3) 3_555 no
O2 C10 3.352(3) 3_555 no
O3 O4 3.127(2) 4_454 no
O3 C16 3.244(3) . no
O3 C3 3.420(3) . no
O4 C26 3.003(3) . no
O4 N1 2.991(3) 4_555 no
O4 C24 3.150(3) . no
O4 C23 3.050(3) . no
O4 C8 3.419(3) 4_555 no
O4 C27 2.983(3) . no
O4 O3 3.127(2) 4_555 no
O2 H11 2.5500 3_555 no
O2 H2B 2.4900 . no
O2 H10 2.8400 3_555 no
O2 H2A 2.8000 . no
O3 H4 2.5400 4_454 no
O3 H1B 2.8500 2_455 no
O3 H28B 2.8100 1_455 no
O3 H24C 2.8000 4_454 no
O3 H16 2.8200 . no
O4 H23C 2.4500 . no
O4 H24C 2.5600 . no
O4 H26C 2.4000 . no
O4 H27C 2.3600 . no
O4 H1AA 2.3000 4_555 no
N1 O2 3.184(3) . no
N1 O4 2.991(3) 4_454 no
C3 O3 3.420(3) . no
C5 C16 2.998(3) . no
C6 C6 3.418(4) 3_556 no
C6 C19 3.585(4) 3_556 no
C6 C16 3.461(4) . no
C6 C18 3.583(4) 3_556 no
C8 O4 3.419(3) 4_454 no
C8 O2 2.802(3) . no
C9 C20 3.586(3) . no
C9 O2 3.263(3) . no
C9 C10 3.571(3) 3_555 no
C10 C11 3.593(3) 3_555 no
C10 C9 3.571(3) 3_555 no
C10 O2 3.352(3) 3_555 no
C10 C10 3.262(3) 3_555 no
C11 O2 3.219(3) 3_555 no
C11 C10 3.593(3) 3_555 no
C13 C20 3.287(3) . no
C14 O2 3.013(3) . no
C16 C6 3.461(4) . no
C16 O3 3.244(3) . no
C16 C5 2.998(3) . no
C18 C6 3.583(4) 3_556 no
C19 C6 3.585(4) 3_556 no
C20 C9 3.586(3) . no
C20 C13 3.287(3) . no
C23 O4 3.050(3) . no
C24 O4 3.150(3) . no
C26 O4 3.003(3) . no
C27 O4 2.983(3) . no
C1 H12 3.1000 1_455 no
C3 H28B 3.0700 1_455 no
C4 H16 2.8700 . no
C5 H16 2.7800 . no
C6 H27B 2.9800 3_556 no
C6 H6A 2.94(3) 3_556 no
C8 H16 3.0100 . no
C8 H4 3.0700 4_454 no
C8 H1B 2.9900 2_455 no
C13 H20 2.6700 . no
C14 H20 2.4400 . no
C16 H22A 2.6800 . no
C16 H22B 2.7700 . no
C16 H6A 3.00(3) 3_556 no
C17 H6A 2.89(3) 3_556 no
C18 H23C 2.9400 . no
C18 H26C 2.9300 . no
C18 H24C 2.9300 . no
C18 H27C 2.8900 . no
C18 H6A 2.86(3) 3_556 no
C19 H6A 3.03(3) 3_556 no
C20 H28A 2.7800 . no
C20 H28C 2.6500 . no
C21 H4 2.5300 . no
C22 H16 2.4100 . no
C23 H4 2.6200 . no
C24 H4 2.5000 . no
C28 H20 2.4000 . no
H1AA O4 2.3000 4_454 no
H1AA H4 2.4700 4_454 no
H1AA H26C 2.3400 4_454 no
H1B O3 2.8500 2_445 no
H1B C8 2.9900 2_445 no
H1B H27C 2.4900 3_556 no
H1C H12 2.5500 1_455 no
H2A O2 2.8000 . no
H2B O2 2.4900 . no
H4 C21 2.5300 . no
H4 C23 2.6200 . no
H4 C24 2.5000 . no
H4 H23C 1.9900 . no
H4 H24C 1.8300 . no
H4 O3 2.5400 4_555 no
H4 C8 3.0700 4_555 no
H4 H1AA 2.4700 4_555 no
H6A C6 2.94(3) 3_556 no
H6A C16 3.00(3) 3_556 no
H6A C17 2.89(3) 3_556 no
H6A C18 2.86(3) 3_556 no
H6A C19 3.03(3) 3_556 no
H6B H27A 2.5700 1_455 no
H10 O2 2.8400 3_555 no
H11 H23C 2.5900 2_545 no
H11 O2 2.5500 3_555 no
H12 C1 3.1000 1_655 no
H12 H1C 2.5500 1_655 no
H16 O3 2.8200 . no
H16 C4 2.8700 . no
H16 C5 2.7800 . no
H16 C8 3.0100 . no
H16 C22 2.4100 . no
H16 H22A 2.1300 . no
H16 H22B 2.2500 . no
H20 C13 2.6700 . no
H20 C14 2.4400 . no
H20 C28 2.4000 . no
H20 H28A 2.2500 . no
H20 H28C 2.1100 . no
H22A C16 2.6800 . no
H22A H16 2.1300 . no
H22A H24A 2.4900 . no
H22A H27A 2.5200 1_455 no
H22B C16 2.7700 . no
H22B H16 2.2500 . no
H22B H23B 2.5400 . no
H22C H23A 2.3600 . no
H22C H24B 2.3600 . no
H23A H22C 2.3600 . no
H23A H28C 2.5500 4_455 no
H23B H22B 2.5400 . no
H23C O4 2.4500 . no
H23C C18 2.9400 . no
H23C H4 1.9900 . no
H23C H24C 2.5000 . no
H23C H11 2.5900 2_555 no
H24A H22A 2.4900 . no
H24B H22C 2.3600 . no
H24B H26A 2.4000 4_455 no
H24B H28C 2.5500 4_455 no
H24C O4 2.5600 . no
H24C C18 2.9300 . no
H24C H4 1.8300 . no
H24C H23C 2.5000 . no
H24C O3 2.8000 4_555 no
H26A H28C 2.5400 . no
H26A H24B 2.4000 4_554 no
H26B H27A 2.5500 . no
H26B H28B 2.3200 . no
H26C O4 2.4000 . no
H26C C18 2.9300 . no
H26C H27C 2.5200 . no
H26C H1AA 2.3400 4_555 no
H27A H6B 2.5700 1_655 no
H27A H22A 2.5200 1_655 no
H27A H26B 2.5500 . no
H27A H28B 2.4400 . no
H27B H28A 2.4300 . no
H27B C6 2.9800 3_556 no
H27C O4 2.3600 . no
H27C C18 2.8900 . no
H27C H26C 2.5200 . no
H27C H1B 2.4900 3_556 no
H28A C20 2.7800 . no
H28A H20 2.2500 . no
H28A H27B 2.4300 . no
H28B O3 2.8100 1_655 no
H28B C3 3.0700 1_655 no
H28B H26B 2.3200 . no
H28B H27A 2.4400 . no
H28C C20 2.6500 . no
H28C H20 2.1100 . no
H28C H26A 2.5400 . no
H28C H23A 2.5500 4_554 no
H28C H24B 2.5500 4_554 no

loop_
_geom_hbond_atom_site_label_D
_geom_hbond_atom_site_label_H
_geom_hbond_atom_site_label_A
_geom_hbond_distance_DH
_geom_hbond_distance_HA
_geom_hbond_distance_DA
_geom_hbond_angle_DHA
_geom_hbond_site_symmetry_A
_geom_hbond_publ_flag
N1 H1AA O4 0.8600 2.3000 2.991(3) 137.00 4_454 yes
O4 H4 O3 0.8200 2.5400 3.127(2) 129.00 4_555 yes
C11 H11 O2 0.9300 2.5500 3.219(3) 130.00 3_555 yes
C23 H23C O4 0.9600 2.4500 3.050(3) 121.00 . yes
C24 H24C O4 0.9600 2.5600 3.150(3) 120.00 . yes
C26 H26C O4 0.9600 2.4000 3.003(3) 120.00 . yes
C27 H27C O4 0.9600 2.3600 2.983(3) 122.00 . yes

loop_
_geom_torsion_atom_site_label_1
_geom_torsion_atom_site_label_2
_geom_torsion_atom_site_label_3
_geom_torsion_atom_site_label_4
_geom_torsion
_geom_torsion_publ_flag
C3 O1 C2 C1 -167.4(2) no
C2 O1 C3 O2 2.1(3) no
C2 O1 C3 C4 -179.16(19) no
C8 N1 C9 C14 -4.8(2) no
C8 N1 C9 C10 174.4(2) no
C9 N1 C8 O3 -172.33(19) no
C9 N1 C8 C7 10.8(2) no
O2 C3 C4 C5 176.9(2) no
O1 C3 C4 C7 176.11(17) no
O2 C3 C4 C7 -5.2(3) no
O1 C3 C4 C5 -1.9(3) no
C3 C4 C7 C8 52.1(2) no
C3 C4 C7 C14 -59.7(2) no
C3 C4 C7 C15 173.09(16) no
C5 C4 C7 C8 -130.1(2) no
C5 C4 C7 C14 118.2(2) no
C5 C4 C7 C15 -9.1(3) no
C4 C7 C8 N1 -130.82(17) no
C14 C7 C8 O3 171.3(2) no
C4 C7 C8 O3 52.4(3) no
C4 C7 C14 C13 -53.7(3) no
C8 C7 C14 C9 9.29(19) no
C8 C7 C14 C13 -171.9(2) no
C15 C7 C14 C9 -104.94(18) no
C15 C7 C14 C13 73.9(3) no
C4 C7 C15 C16 -52.9(2) no
C4 C7 C15 C20 127.48(19) no
C8 C7 C15 C16 70.0(2) no
C8 C7 C15 C20 -109.6(2) no
C14 C7 C15 C16 179.66(17) no
C14 C7 C15 C20 0.1(2) no
C14 C7 C8 N1 -11.85(19) no
C15 C7 C8 O3 -71.4(2) no
C15 C7 C8 N1 105.43(18) no
C4 C7 C14 C9 127.48(17) no
N1 C9 C10 C11 -178.21(19) no
C14 C9 C10 C11 0.9(3) no
N1 C9 C14 C7 -3.7(2) no
N1 C9 C14 C13 177.36(17) no
C10 C9 C14 C7 177.08(18) no
C10 C9 C14 C13 -1.9(3) no
C9 C10 C11 C12 0.4(3) no
C10 C11 C12 C13 -0.7(3) no
C11 C12 C13 C14 -0.3(3) no
C12 C13 C14 C7 -177.13(19) no
C12 C13 C14 C9 1.6(3) no
C7 C15 C16 C17 176.82(17) no
C20 C15 C16 C17 -3.6(3) no
C7 C15 C20 C19 -177.99(18) no
C16 C15 C20 C19 2.4(3) no
C15 C16 C17 C18 1.8(3) no
C15 C16 C17 C21 -174.33(18) no
C16 C17 C18 O4 -178.61(17) no
C16 C17 C18 C19 1.2(3) no
C21 C17 C18 O4 -2.5(3) no
C21 C17 C18 C19 177.28(18) no
C16 C17 C21 C22 -5.8(3) no
C16 C17 C21 C23 -125.3(2) no
C16 C17 C21 C24 111.0(2) no
C18 C17 C21 C22 178.25(19) no
C18 C17 C21 C23 58.8(3) no
C18 C17 C21 C24 -64.9(2) no
O4 C18 C19 C20 177.56(17) no
O4 C18 C19 C25 -0.5(3) no
C17 C18 C19 C20 -2.3(3) no
C17 C18 C19 C25 179.66(19) no
C18 C19 C20 C15 0.4(3) no
C25 C19 C20 C15 178.54(18) no
C18 C19 C25 C26 -61.7(3) no
C18 C19 C25 C27 61.0(3) no
C18 C19 C25 C28 179.8(2) no
C20 C19 C25 C26 120.3(2) no
C20 C19 C25 C27 -117.1(2) no
C20 C19 C25 C28 1.8(3) no
